data_7009370
loop_
_publ_author_name
'Patel, Bhavesh'
'Reid, Gillian'

_publ_contact_author
;
    Dr Gillian Reid
    Department of Chemistry
    University of Southampton
    Highfield
    Southampton
    SO17 1BJ
;
_publ_section_title
;
 Stabilisation of the [Mn(CO)2]+ fragment by thioether macrocyclic
 ligands; synthesis, spectroscopic and structural characterisation
;
_journal_issue 8
_journal_name_full 'Journal of the Chemical Society, Dalton Transactions'
_journal_page_first 1303
_journal_paper_doi 10.1039/b000446o
_journal_year 2000
_chemical_formula_moiety '[Mn(CO)3([12]aneS4)]CF3SO3?'
_chemical_formula_sum 'C12 H16 F3 Mn O6 S5'
_chemical_formula_weight 528.49
_space_group_IT_number 2
_symmetry_cell_setting triclinic
_symmetry_Int_Tables_number 2
_symmetry_space_group_name_Hall '-P 1'
_symmetry_space_group_name_H-M 'P -1'
_audit_creation_date 'Wed Jun  9 14:29:40 1999'
_audit_creation_method 'from TEXRAY.INF file'
_cell_angle_alpha 93.56(1)
_cell_angle_beta 96.581(10)
_cell_angle_gamma 72.653(9)
_cell_formula_units_Z 2
_cell_length_a 9.4610(9)
_cell_length_b 11.593(2)
_cell_length_c 9.372(1)
_cell_measurement_reflns_used 25
_cell_measurement_temperature 150.1
_cell_volume 974.3(2)
_computing_cell_refinement 'MSC/AFC Diffractometer Control'
_computing_data_collection 'MSC/AFC Diffractometer Control'
_computing_data_reduction teXsan
_computing_publication_material teXsan
_computing_structure_refinement teXsan
_computing_structure_solution 'DIRDIF92 (PATTY)'
_diffrn_ambient_temperature 150.1
_diffrn_measurement_device AFC7S
_diffrn_measurement_method 'omega/2-theta scans'
_diffrn_orient_matrix_UB_11 0.01078
_diffrn_orient_matrix_UB_12 0.02722
_diffrn_orient_matrix_UB_13 0.10297
_diffrn_orient_matrix_UB_21 0.11063
_diffrn_orient_matrix_UB_22 -0.03341
_diffrn_orient_matrix_UB_23 0.00243
_diffrn_orient_matrix_UB_31 0.00565
_diffrn_orient_matrix_UB_32 0.07948
_diffrn_orient_matrix_UB_33 -0.03064
_diffrn_radiation_monochromator graphite
_diffrn_radiation_source 'X-ray tube'
_diffrn_radiation_type MoKalpha
_diffrn_radiation_wavelength 0.71073
_diffrn_reflns_av_R_equivalents 0.0230
_diffrn_reflns_limit_h_max 11
_diffrn_reflns_limit_h_min 0
_diffrn_reflns_limit_k_max 13
_diffrn_reflns_limit_k_min -13
_diffrn_reflns_limit_l_max 11
_diffrn_reflns_limit_l_min -11
_diffrn_reflns_number 3655
_diffrn_reflns_theta_max 25.01
_diffrn_reflns_theta_min 2.5
_diffrn_standards_decay_% -0.48
_diffrn_standards_interval_count 150
_diffrn_standards_number 2
_exptl_absorpt_coefficient_mu 1.268
_exptl_absorpt_correction_T_max 1.000
_exptl_absorpt_correction_T_min 0.884
_exptl_absorpt_correction_type empirical
_exptl_absorpt_process_details psi-scan
_exptl_crystal_colour yellow
_exptl_crystal_density_diffrn 1.801
_exptl_crystal_density_meas ?
_exptl_crystal_description block
_exptl_crystal_F_000 536.00
_exptl_crystal_size_max 0.550
_exptl_crystal_size_mid 0.420
_exptl_crystal_size_min 0.360
_refine_diff_density_max 0.30
_refine_diff_density_min -0.36
_refine_ls_extinction_method none
_refine_ls_goodness_of_fit_obs 2.543
_refine_ls_hydrogen_treatment noref
_refine_ls_matrix_type full
_refine_ls_number_parameters 244
_refine_ls_number_reflns 3119
_refine_ls_number_restraints 0
_refine_ls_R_factor_obs 0.0280
_refine_ls_shift/esd_max 0.0000
_refine_ls_structure_factor_coef F
_refine_ls_weighting_scheme sigma
_refine_ls_wR_factor_obs 0.0395
_reflns_number_observed 3119
_reflns_number_total 3427
_reflns_observed_criterion 2.00
_cod_data_source_file b000446o.txt
_cod_data_source_block bpmns4_[Mn(CO)3([12]S4)]CF3SO3
_cod_depositor_comments
;
The following automatic conversions were performed:

'_atom_site_thermal_displace_type' tag value 'Uij' was replaced with
'Uani' value 27 times.

Automatic conversion script
Id: cif_fix_values 1646 2011-03-28 12:23:43Z adriana 
;
_cod_original_sg_symbol_H-M 'P -1       '
_cod_original_formula_sum 'C12 H16 F3 Mn O6 S5 '
_cod_database_code 7009370
_cell_measurement_2theta_min 49.2
_cell_measurement_2theta_max 49.8

loop_
_symmetry_equiv_pos_as_xyz
'   +x,   +y,   +z'
'   -x,   -y,   -z'

loop_
_atom_site_aniso_label
_atom_site_aniso_U_11
_atom_site_aniso_U_22
_atom_site_aniso_U_33
_atom_site_aniso_U_12
_atom_site_aniso_U_13
_atom_site_aniso_U_23
Mn(1) 0.0161(2) 0.0173(2) 0.0177(2) -0.0057(2) 0.0030(2) -0.0003(2)
S(1) 0.0177(3) 0.0195(3) 0.0228(3) -0.0068(3) 0.0001(3) 0.0012(3)
S(2) 0.0229(3) 0.0224(3) 0.0199(3) -0.0059(3) 0.0068(3) -0.0008(3)
S(3) 0.0182(3) 0.0220(3) 0.0191(3) -0.0059(3) 0.0014(2) 0.0013(3)
S(4) 0.0280(4) 0.0251(4) 0.0252(4) -0.0107(3) 0.0101(3) -0.0058(3)
S(5) 0.0270(4) 0.0187(3) 0.0259(4) -0.0057(3) 0.0023(3) 0.0005(3)
F(1) 0.043(1) 0.061(1) 0.113(2) -0.025(1) 0.003(1) 0.036(1)
F(2) 0.072(2) 0.053(1) 0.072(2) -0.018(1) -0.033(1) -0.014(1)
F(3) 0.0302(10) 0.031(1) 0.079(1) -0.0028(8) -0.0065(9) 0.0054(10)
O(1) 0.029(1) 0.027(1) 0.030(1) -0.0070(9) -0.0016(9) 0.0090(9)
O(2) 0.025(1) 0.034(1) 0.033(1) -0.0165(9) 0.0027(8) -0.0026(9)
O(3) 0.035(1) 0.024(1) 0.034(1) -0.0110(9) 0.0175(9) -0.0089(9)
O(4) 0.038(1) 0.021(1) 0.047(1) 0.0000(9) 0.006(1) 0.0025(9)
O(5) 0.038(1) 0.038(1) 0.029(1) -0.0093(10) -0.0016(9) -0.0072(9)
O(6) 0.051(1) 0.026(1) 0.041(1) -0.0111(10) 0.015(1) 0.0054(9)
C(1) 0.033(2) 0.033(2) 0.017(1) -0.018(1) -0.001(1) 0.000(1)
C(2) 0.037(2) 0.029(2) 0.021(1) -0.017(1) 0.008(1) -0.007(1)
C(3) 0.027(2) 0.030(2) 0.028(2) 0.005(1) 0.007(1) 0.000(1)
C(4) 0.017(1) 0.033(2) 0.028(2) 0.000(1) 0.003(1) 0.005(1)
C(5) 0.024(1) 0.016(1) 0.028(1) -0.006(1) -0.002(1) 0.004(1)
C(6) 0.031(2) 0.028(1) 0.023(1) -0.013(1) 0.002(1) 0.006(1)
C(7) 0.021(1) 0.029(1) 0.030(2) -0.012(1) 0.007(1) -0.002(1)
C(8) 0.021(1) 0.019(1) 0.028(1) -0.008(1) 0.002(1) 0.001(1)
C(9) 0.018(1) 0.023(1) 0.025(1) -0.009(1) 0.003(1) -0.003(1)
C(10) 0.023(1) 0.022(1) 0.017(1) -0.004(1) 0.005(1) 0.000(1)
C(11) 0.019(1) 0.022(1) 0.028(1) -0.010(1) 0.003(1) 0.003(1)
C(12) 0.034(2) 0.026(2) 0.053(2) -0.011(1) -0.006(2) 0.002(1)

loop_
_atom_site_label
_atom_site_fract_x
_atom_site_fract_y
_atom_site_fract_z
_atom_site_U_iso_or_equiv
_atom_site_thermal_displace_type
_atom_site_calc_flag
_atom_site_calc_attached_atom
Mn(1) 0.14262(4) 0.05577(3) 0.28997(4) 0.0168(1) Uani ? ?
S(1) 0.36761(7) 0.10748(6) 0.35850(7) 0.0198(2) Uani ? ?
S(2) 0.03043(7) 0.20740(6) 0.45394(7) 0.0216(2) Uani ? ?
S(3) 0.01377(7) 0.19212(6) 0.10712(7) 0.0198(2) Uani ? ?
S(4) 0.35103(8) 0.13935(6) -0.00664(7) 0.0251(2) Uani ? ?
S(5) 0.23391(8) -0.41630(6) 0.23664(7) 0.0241(2) Uani ? ?
F(1) 0.4745(2) -0.3576(2) 0.1993(3) 0.0689(8) Uani ? ?
F(2) 0.4491(3) -0.3789(2) 0.4189(3) 0.0695(7) Uani ? ?
F(3) 0.5183(2) -0.5349(2) 0.2785(2) 0.0490(6) Uani ? ?
O(1) 0.2679(2) -0.1267(2) 0.5129(2) 0.0293(5) Uani ? ?
O(2) -0.1184(2) -0.0381(2) 0.2435(2) 0.0289(5) Uani ? ?
O(3) 0.2818(2) -0.1262(2) 0.0708(2) 0.0299(6) Uani ? ?
O(4) 0.1556(2) -0.2892(2) 0.2421(2) 0.0371(6) Uani ? ?
O(5) 0.2387(2) -0.4730(2) 0.0957(2) 0.0360(6) Uani ? ?
O(6) 0.2038(2) -0.4864(2) 0.3450(2) 0.0384(6) Uani ? ?
C(1) 0.3268(3) 0.1795(3) 0.5334(3) 0.0262(7) Uani ? ?
C(2) 0.1765(3) 0.2747(3) 0.5261(3) 0.0272(8) Uani ? ?
C(3) -0.0956(3) 0.3292(3) 0.3459(3) 0.0307(8) Uani ? ?
C(4) -0.1436(3) 0.2808(3) 0.2001(3) 0.0277(7) Uani ? ?
C(5) 0.0874(3) 0.3134(2) 0.0689(3) 0.0228(7) Uani ? ?
C(6) 0.1973(3) 0.2738(2) -0.0437(3) 0.0262(7) Uani ? ?
C(7) 0.4693(3) 0.1926(2) 0.1307(3) 0.0255(7) Uani ? ?
C(8) 0.4114(3) 0.2294(2) 0.2770(3) 0.0221(7) Uani ? ?
C(9) 0.2190(3) -0.0551(2) 0.4275(3) 0.0213(7) Uani ? ?
C(10) -0.0182(3) -0.0006(2) 0.2617(3) 0.0211(7) Uani ? ?
C(11) 0.2306(3) -0.0555(2) 0.1543(3) 0.0219(7) Uani ? ?
C(12) 0.4286(4) -0.4216(3) 0.2852(4) 0.0383(9) Uani ? ?
H(1) 0.3274 0.1196 0.5982 0.0315 Uiso ? ?
H(2) 0.4016 0.2168 0.5675 0.0315 Uiso ? ?
H(3) 0.1769 0.3373 0.4656 0.0327 Uiso ? ?
H(4) 0.1576 0.3074 0.6199 0.0327 Uiso ? ?
H(5) -0.1811 0.3662 0.3948 0.0369 Uiso ? ?
H(6) -0.0462 0.3874 0.3327 0.0369 Uiso ? ?
H(7) -0.1992 0.3472 0.1427 0.0332 Uiso ? ?
H(8) -0.2046 0.2312 0.2132 0.0332 Uiso ? ?
H(9) 0.0074 0.3803 0.0344 0.0273 Uiso ? ?
H(10) 0.1366 0.3370 0.1548 0.0273 Uiso ? ?
H(11) 0.2376 0.3383 -0.0541 0.0314 Uiso ? ?
H(12) 0.1436 0.2596 -0.1317 0.0314 Uiso ? ?
H(13) 0.5603 0.1298 0.1453 0.0306 Uiso ? ?
H(14) 0.4876 0.2612 0.0947 0.0306 Uiso ? ?
H(15) 0.3238 0.2960 0.2655 0.0265 Uiso ? ?
H(16) 0.4853 0.2529 0.3391 0.0265 Uiso ? ?

loop_
_atom_type_symbol
_atom_type_oxidation_number
_atom_type_number_in_cell
_atom_type_scat_dispersion_real
_atom_type_scat_dispersion_imag
_atom_type_scat_source
C 0 24 0.003 0.002 'International Tables'
H 0 32 0.000 0.000 'International Tables'
F 0 6 0.017 0.010 'International Tables'
O 0 12 0.011 0.006 'International Tables'
S 0 10 0.125 0.123 'International Tables'
Mn 0 2 0.337 0.728 'International Tables'

loop_
_geom_angle_atom_site_label_1
_geom_angle_atom_site_label_2
_geom_angle_atom_site_label_3
_geom_angle
_geom_angle_site_symmetry_1
_geom_angle_site_symmetry_2
_geom_angle_site_symmetry_3
_geom_angle_publ_flag
S(1) Mn(1) S(2) 87.10(3) ? ? ? yes
S(1) Mn(1) S(3) 104.87(3) ? ? ? yes
S(1) Mn(1) C(9) 82.76(8) ? ? ? yes
S(1) Mn(1) C(10) 170.65(8) ? ? ? yes
S(1) Mn(1) C(11) 91.84(8) ? ? ? yes
S(2) Mn(1) S(3) 86.47(2) ? ? ? yes
S(2) Mn(1) C(9) 93.35(8) ? ? ? yes
S(2) Mn(1) C(10) 92.76(8) ? ? ? yes
S(2) Mn(1) C(11) 176.44(8) ? ? ? yes
S(3) Mn(1) C(9) 172.34(8) ? ? ? yes
S(3) Mn(1) C(10) 84.45(8) ? ? ? yes
S(3) Mn(1) C(11) 90.53(8) ? ? ? yes
C(9) Mn(1) C(10) 87.9(1) ? ? ? yes
C(9) Mn(1) C(11) 89.9(1) ? ? ? yes
C(10) Mn(1) C(11) 88.8(1) ? ? ? yes
Mn(1) S(1) C(1) 99.63(9) ? ? ? yes
Mn(1) S(1) C(8) 122.57(9) ? ? ? yes
C(1) S(1) C(8) 98.8(1) ? ? ? yes
Mn(1) S(2) C(2) 105.04(9) ? ? ? yes
Mn(1) S(2) C(3) 106.01(9) ? ? ? yes
C(2) S(2) C(3) 101.8(1) ? ? ? yes
Mn(1) S(3) C(4) 99.68(9) ? ? ? yes
Mn(1) S(3) C(5) 118.82(9) ? ? ? yes
C(4) S(3) C(5) 98.7(1) ? ? ? yes
C(6) S(4) C(7) 102.6(1) ? ? ? yes
O(4) S(5) O(5) 115.6(1) ? ? ? yes
O(4) S(5) O(6) 115.1(1) ? ? ? yes
O(4) S(5) C(12) 103.7(1) ? ? ? yes
O(5) S(5) O(6) 114.2(1) ? ? ? yes
O(5) S(5) C(12) 102.0(1) ? ? ? yes
O(6) S(5) C(12) 103.7(1) ? ? ? yes
S(1) C(1) C(2) 112.0(2) ? ? ? yes
S(1) C(1) H(1) 108.9 ? ? ? no
S(1) C(1) H(2) 108.9 ? ? ? no
C(2) C(1) H(1) 108.8 ? ? ? no
C(2) C(1) H(2) 108.8 ? ? ? no
H(1) C(1) H(2) 109.5 ? ? ? no
S(2) C(2) C(1) 110.1(2) ? ? ? yes
S(2) C(2) H(3) 109.3 ? ? ? no
S(2) C(2) H(4) 109.3 ? ? ? no
C(1) C(2) H(3) 109.3 ? ? ? no
C(1) C(2) H(4) 109.3 ? ? ? no
H(3) C(2) H(4) 109.5 ? ? ? no
S(2) C(3) C(4) 110.9(2) ? ? ? yes
S(2) C(3) H(5) 109.1 ? ? ? no
S(2) C(3) H(6) 109.1 ? ? ? no
C(4) C(3) H(5) 109.1 ? ? ? no
C(4) C(3) H(6) 109.1 ? ? ? no
H(5) C(3) H(6) 109.5 ? ? ? no
S(3) C(4) C(3) 112.4(2) ? ? ? yes
S(3) C(4) H(7) 108.7 ? ? ? no
S(3) C(4) H(8) 108.7 ? ? ? no
C(3) C(4) H(7) 108.7 ? ? ? no
C(3) C(4) H(8) 108.7 ? ? ? no
H(7) C(4) H(8) 109.5 ? ? ? no
S(3) C(5) C(6) 111.4(2) ? ? ? yes
S(3) C(5) H(9) 109.0 ? ? ? no
S(3) C(5) H(10) 109.0 ? ? ? no
C(6) C(5) H(9) 109.0 ? ? ? no
C(6) C(5) H(10) 109.0 ? ? ? no
H(9) C(5) H(10) 109.5 ? ? ? no
S(4) C(6) C(5) 116.4(2) ? ? ? yes
S(4) C(6) H(11) 107.7 ? ? ? no
S(4) C(6) H(12) 107.7 ? ? ? no
C(5) C(6) H(11) 107.7 ? ? ? no
C(5) C(6) H(12) 107.7 ? ? ? no
H(11) C(6) H(12) 109.5 ? ? ? no
S(4) C(7) C(8) 117.6(2) ? ? ? yes
S(4) C(7) H(13) 107.4 ? ? ? no
S(4) C(7) H(14) 107.4 ? ? ? no
C(8) C(7) H(13) 107.4 ? ? ? no
C(8) C(7) H(14) 107.4 ? ? ? no
H(13) C(7) H(14) 109.5 ? ? ? no
S(1) C(8) C(7) 112.5(2) ? ? ? yes
S(1) C(8) H(15) 108.7 ? ? ? no
S(1) C(8) H(16) 108.7 ? ? ? no
C(7) C(8) H(15) 108.7 ? ? ? no
C(7) C(8) H(16) 108.7 ? ? ? no
H(15) C(8) H(16) 109.5 ? ? ? no
Mn(1) C(9) O(1) 178.9(2) ? ? ? yes
Mn(1) C(10) O(2) 178.9(2) ? ? ? yes
Mn(1) C(11) O(3) 177.8(2) ? ? ? yes
S(5) C(12) F(1) 112.2(2) ? ? ? yes
S(5) C(12) F(2) 111.2(2) ? ? ? yes
S(5) C(12) F(3) 111.2(2) ? ? ? yes
F(1) C(12) F(2) 107.5(3) ? ? ? yes
F(1) C(12) F(3) 107.2(3) ? ? ? yes
F(2) C(12) F(3) 107.3(3) ? ? ? yes

loop_
_geom_bond_atom_site_label_1
_geom_bond_atom_site_label_2
_geom_bond_distance
_geom_bond_site_symmetry_1
_geom_bond_site_symmetry_2
_geom_bond_publ_flag
Mn(1) S(1) 2.3881(7) ? ? yes
Mn(1) S(2) 2.3461(7) ? ? yes
Mn(1) S(3) 2.3728(7) ? ? yes
Mn(1) C(9) 1.809(3) ? ? yes
Mn(1) C(10) 1.815(3) ? ? yes
Mn(1) C(11) 1.837(3) ? ? yes
S(1) C(1) 1.821(3) ? ? yes
S(1) C(8) 1.819(3) ? ? yes
S(2) C(2) 1.827(3) ? ? yes
S(2) C(3) 1.827(3) ? ? yes
S(3) C(4) 1.819(3) ? ? yes
S(3) C(5) 1.816(3) ? ? yes
S(4) C(6) 1.807(3) ? ? yes
S(4) C(7) 1.809(3) ? ? yes
S(5) O(4) 1.439(2) ? ? yes
S(5) O(5) 1.438(2) ? ? yes
S(5) O(6) 1.442(2) ? ? yes
S(5) C(12) 1.829(3) ? ? yes
F(1) C(12) 1.317(4) ? ? yes
F(2) C(12) 1.333(4) ? ? yes
F(3) C(12) 1.337(3) ? ? yes
O(1) C(9) 1.146(3) ? ? yes
O(2) C(10) 1.147(3) ? ? yes
O(3) C(11) 1.135(3) ? ? yes
C(1) C(2) 1.515(4) ? ? yes
C(1) H(1) 0.950 ? ? no
C(1) H(2) 0.950 ? ? no
C(2) H(3) 0.950 ? ? no
C(2) H(4) 0.950 ? ? no
C(3) C(4) 1.517(4) ? ? yes
C(3) H(5) 0.950 ? ? no
C(3) H(6) 0.950 ? ? no
C(4) H(7) 0.950 ? ? no
C(4) H(8) 0.950 ? ? no
C(5) C(6) 1.520(4) ? ? yes
C(5) H(9) 0.950 ? ? no
C(5) H(10) 0.950 ? ? no
C(6) H(11) 0.950 ? ? no
C(6) H(12) 0.950 ? ? no
C(7) C(8) 1.524(4) ? ? yes
C(7) H(13) 0.950 ? ? no
C(7) H(14) 0.950 ? ? no
C(8) H(15) 0.950 ? ? no
C(8) H(16) 0.950 ? ? no
